data_7720615
loop_
_publ_author_name
'Kashem, Habiba Binte'
'Muhit, Md Abdullah Al'
'Smith, Hope Eden'
'Gabilondo, Eric A.'
'Halasyamani, P. Shiv'
'Zur Loye, Hans-Conrad'

_publ_section_title
;
 Centrosymmetric to noncentrosymmetric structure transition of the
 RbREP<sub>2</sub>Se<sub>6</sub> (RE = La-Nd, Sm, Ho-Yb) series: crystal
 growth, magnetic and optical properties.
;
_journal_issue 13
_journal_name_full 'Dalton transactions (Cambridge, England : 2003)'
_journal_page_first 5388
_journal_page_last 5396
_journal_paper_doi 10.1039/d6dt00254d
_journal_volume 55
_journal_year 2026
_chemical_formula_moiety 'Er P2 Rb Se6'
_chemical_formula_sum 'Er P2 Rb Se6'
_chemical_formula_weight 788.43
_space_group_crystal_system orthorhombic
_space_group_IT_number 19
_space_group_name_Hall 'P 2ac 2ab'
_space_group_name_H-M_alt 'P 21 21 21'
_atom_sites_solution_primary dual
_audit_creation_date 2025-09-22
_audit_creation_method
;
Olex2 1.5
(compiled 2025.07.13 svn.rb7424aed for OlexSys, GUI svn.r7314)
;
_audit_update_record
;
2026-01-08 deposited with the CCDC.	2026-03-05 downloaded from the CCDC.
;
_cell_angle_alpha 90
_cell_angle_beta 90
_cell_angle_gamma 90
_cell_formula_units_Z 4
_cell_length_a 6.7564(3)
_cell_length_b 7.4097(3)
_cell_length_c 21.8121(10)
_cell_measurement_reflns_used 9043
_cell_measurement_temperature 297.00
_cell_measurement_theta_max 35.96
_cell_measurement_theta_min 3.16
_cell_volume 1091.98(8)
_computing_cell_refinement 'SAINT V8.40B (?, 2016)'
_computing_data_reduction 'SAINT V8.40B (?, 2016)'
_computing_molecular_graphics 'Olex2 1.5 (Dolomanov et al., 2009)'
_computing_publication_material 'Olex2 1.5 (Dolomanov et al., 2009)'
_computing_structure_refinement 'SHELXL 2019/3 (Sheldrick, 2015)'
_computing_structure_solution 'SHELXT 2018/2 (Sheldrick, 2018)'
_diffrn_ambient_temperature 297.00
_diffrn_measured_fraction_theta_full 0.999
_diffrn_measured_fraction_theta_max 0.999
_diffrn_measurement_device_type 'Bruker APEX-II CCD'
_diffrn_measurement_method '\f and \w scans'
_diffrn_radiation_type MoK\a
_diffrn_radiation_wavelength 0.71073
_diffrn_reflns_av_R_equivalents 0.0477
_diffrn_reflns_av_unetI/netI 0.0187
_diffrn_reflns_Laue_measured_fraction_full 0.999
_diffrn_reflns_Laue_measured_fraction_max 0.999
_diffrn_reflns_limit_h_max 11
_diffrn_reflns_limit_h_min -11
_diffrn_reflns_limit_k_max 12
_diffrn_reflns_limit_k_min -12
_diffrn_reflns_limit_l_max 36
_diffrn_reflns_limit_l_min -36
_diffrn_reflns_number 90072
_diffrn_reflns_point_group_measured_fraction_full 0.999
_diffrn_reflns_point_group_measured_fraction_max 0.999
_diffrn_reflns_theta_full 25.242
_diffrn_reflns_theta_max 36.339
_diffrn_reflns_theta_min 2.903
_diffrn_standards_number 0
_exptl_absorpt_coefficient_mu 32.338
_exptl_absorpt_correction_T_max 0.2740
_exptl_absorpt_correction_T_min 0.1395
_exptl_absorpt_correction_type multi-scan
_exptl_absorpt_process_details
;
SADABS-2016/2 (Bruker,2016) was used for absorption correction.
wR2(int) was 0.1316 before and 0.0585 after correction.
The Ratio of minimum to maximum transmission is 0.5091.
The \l/2 correction factor is Not present.
;
_exptl_crystal_colour light-yellow
_exptl_crystal_density_diffrn 4.796
_exptl_crystal_description plate
_exptl_crystal_F_000 1356
_exptl_crystal_size_max 0.05
_exptl_crystal_size_mid 0.04
_exptl_crystal_size_min 0.02
_refine_diff_density_max 0.653
_refine_diff_density_min -0.639
_refine_diff_density_rms 0.145
_refine_ls_abs_structure_details
;
 Refined as an inversion twin.
;
_refine_ls_abs_structure_Flack 0.024(10)
_refine_ls_extinction_coef 0.00043(5)
_refine_ls_extinction_expression Fc^*^=kFc[1+0.001xFc^2^\l^3^/sin(2\q)]^-1/4^
_refine_ls_extinction_method 'SHELXL-2019/2 (Sheldrick 2019)'
_refine_ls_goodness_of_fit_ref 1.060
_refine_ls_hydrogen_treatment undef
_refine_ls_matrix_type full
_refine_ls_number_parameters 93
_refine_ls_number_reflns 5311
_refine_ls_number_restraints 0
_refine_ls_restrained_S_all 1.060
_refine_ls_R_factor_all 0.0192
_refine_ls_R_factor_gt 0.0167
_refine_ls_shift/su_max 0.002
_refine_ls_shift/su_mean 0.000
_refine_ls_structure_factor_coef Fsqd
_refine_ls_weighting_details 'w=1/[\s^2^(Fo^2^)+(0.0073P)^2^+1.3001P] where P=(Fo^2^+2Fc^2^)/3'
_refine_ls_weighting_scheme calc
_refine_ls_wR_factor_gt 0.0303
_refine_ls_wR_factor_ref 0.0309
_reflns_Friedel_coverage 0.751
_reflns_Friedel_fraction_full 1.000
_reflns_Friedel_fraction_max 0.999
_reflns_number_gt 5045
_reflns_number_total 5311
_reflns_threshold_expression 'I > 2\s(I)'
_cod_data_source_file d6dt00254d2.cif
_cod_data_source_block RbErP2Se6
_cod_depositor_comments 'Adding full bibliography for 7720608--7720616.cif.'
_cod_database_code 7720615
_shelx_shelxl_version_number 2019/3
_shelx_space_group_comment
;
The symmetry employed for this shelxl refinement is uniquely defined
by the following loop, which should always be used as a source of
symmetry information in preference to the above space-group names.
They are only intended as comments.
;
_olex2_refinement_description
;
1. Twinned data refinement
 Scales: 0.976(10)
 0.024(10)
;
_olex2_submission_special_instructions 'No special instructions were received'

loop_
_space_group_symop_operation_xyz
'x, y, z'
'-x+1/2, -y, z+1/2'
'-x, y+1/2, -z+1/2'
'x+1/2, -y+1/2, -z'

loop_
_atom_site_label
_atom_site_type_symbol
_atom_site_fract_x
_atom_site_fract_y
_atom_site_fract_z
_atom_site_U_iso_or_equiv
_atom_site_adp_type
_atom_site_occupancy
_atom_site_site_symmetry_order
_atom_site_calc_flag
_atom_site_refinement_flags_posn
_atom_site_refinement_flags_adp
_atom_site_refinement_flags_occupancy
_atom_site_disorder_assembly
_atom_site_disorder_group
Er1 Er 0.28186(2) 0.18673(2) 0.74918(2) 0.01254(3) Uani 1 1 d . . . . .
Se4 Se 0.12863(5) 0.55566(4) 0.75656(2) 0.01336(6) Uani 1 1 d . . . . .
Se5 Se 0.43318(6) 0.88030(5) 0.67002(2) 0.01343(7) Uani 1 1 d . . . . .
Se6 Se -0.08720(5) 0.77062(5) 0.62868(2) 0.01539(7) Uani 1 1 d . . . . .
Se2 Se 0.57545(6) 0.37324(5) 0.67122(2) 0.01480(7) Uani 1 1 d . . . . .
Se3 Se 0.10877(6) 0.24062(5) 0.62231(2) 0.01578(7) Uani 1 1 d . . . . .
Se1 Se 0.38321(6) 0.54433(6) 0.52075(2) 0.02096(8) Uani 1 1 d . . . . .
Rb1 Rb 0.87984(7) 0.47364(7) 0.49467(2) 0.03282(10) Uani 1 1 d . . . . .
P1 P 0.32313(13) 0.45454(12) 0.61215(4) 0.01216(14) Uani 1 1 d . . . . .
P2 P 0.19161(12) 0.67952(12) 0.66609(4) 0.01122(14) Uani 1 1 d . . . . .

loop_
_atom_site_aniso_label
_atom_site_aniso_U_11
_atom_site_aniso_U_22
_atom_site_aniso_U_33
_atom_site_aniso_U_23
_atom_site_aniso_U_13
_atom_site_aniso_U_12
Er1 0.01237(5) 0.01180(5) 0.01346(5) 0.00034(6) -0.00039(6) -0.00069(4)
Se4 0.01377(13) 0.01464(13) 0.01165(14) 0.00088(12) 0.00121(11) 0.00270(10)
Se5 0.01252(16) 0.01242(15) 0.01535(15) -0.00005(12) -0.00076(12) -0.00051(13)
Se6 0.01296(15) 0.01912(16) 0.01407(14) 0.00051(12) -0.00206(11) 0.00282(13)
Se2 0.01179(16) 0.01494(15) 0.01768(16) 0.00132(13) -0.00149(12) 0.00003(13)
Se3 0.01621(16) 0.01514(15) 0.01597(15) 0.00072(12) -0.00100(12) -0.00295(13)
Se1 0.02258(18) 0.02655(18) 0.01374(14) 0.00366(14) 0.00364(13) -0.00059(16)
Rb1 0.0284(2) 0.0335(2) 0.0365(2) -0.00587(18) -0.00981(18) -0.00033(18)
P1 0.0128(4) 0.0118(3) 0.0118(3) -0.0001(3) 0.0011(3) 0.0005(3)
P2 0.0107(3) 0.0115(3) 0.0115(3) 0.0003(3) 0.0003(3) 0.0007(3)

loop_
_atom_type_symbol
_atom_type_description
_atom_type_scat_dispersion_real
_atom_type_scat_dispersion_imag
_atom_type_scat_source
Er Er -0.2586 4.9576 'International Tables Vol C Tables 4.2.6.8 and 6.1.1.4'
P P 0.1023 0.0942 'International Tables Vol C Tables 4.2.6.8 and 6.1.1.4'
Rb Rb -0.9393 2.9676 'International Tables Vol C Tables 4.2.6.8 and 6.1.1.4'
Se Se -0.0929 2.2259 'International Tables Vol C Tables 4.2.6.8 and 6.1.1.4'

loop_
_geom_angle_atom_site_label_1
_geom_angle_atom_site_label_2
_geom_angle_atom_site_label_3
_geom_angle
_geom_angle_site_symmetry_1
_geom_angle_site_symmetry_3
_geom_angle_publ_flag
Se4 Er1 Se4 88.694(7) . 3_546 ?
Se4 Er1 Se5 92.665(11) 3_546 1_545 ?
Se4 Er1 Se5 75.308(11) . 3_646 ?
Se4 Er1 Se5 148.244(11) . 1_545 ?
Se4 Er1 Se5 142.539(11) 3_546 3_646 ?
Se4 Er1 Se6 66.878(10) . 3_546 ?
Se4 Er1 Se6 72.328(10) 3_546 3_546 ?
Se4 Er1 Se2 94.055(11) 3_546 3_646 ?
Se4 Er1 Se2 142.194(11) . 3_646 ?
Se4 Er1 Se2 139.705(12) 3_546 . ?
Se4 Er1 Se2 80.349(11) . . ?
Se4 Er1 Se3 77.920(10) . . ?
Se4 Er1 Se3 68.948(10) 3_546 . ?
Se5 Er1 Se5 118.683(8) 3_646 1_545 ?
Se5 Er1 Se6 70.249(11) 3_646 3_546 ?
Se5 Er1 Se6 143.110(11) 1_545 3_546 ?
Se5 Er1 Se2 69.376(9) 1_545 3_646 ?
Se5 Er1 Se2 79.975(11) 3_646 3_646 ?
Se5 Er1 Se3 73.056(11) 1_545 . ?
Se5 Er1 Se3 136.580(11) 3_646 . ?
Se6 Er1 Se2 78.097(11) 3_546 3_646 ?
Se2 Er1 Se5 71.425(9) . 3_646 ?
Se2 Er1 Se5 78.232(12) . 1_545 ?
Se2 Er1 Se6 134.424(11) . 3_546 ?
Se2 Er1 Se2 118.066(8) . 3_646 ?
Se2 Er1 Se3 70.854(11) . . ?
Se3 Er1 Se6 127.392(11) . 3_546 ?
Se3 Er1 Se2 137.782(11) . 3_646 ?
Er1 Se4 Er1 129.750(12) . 3_556 ?
P2 Se4 Er1 105.65(3) . . ?
P2 Se4 Er1 90.36(2) . 3_556 ?
Er1 Se5 Er1 103.991(12) 3_656 1_565 ?
Er1 Se5 Rb1 139.827(15) 3_656 4_466 ?
Er1 Se5 Rb1 107.199(13) 1_565 4_466 ?
P2 Se5 Er1 100.15(3) . 3_656 ?
P2 Se5 Er1 106.10(3) . 1_565 ?
P2 Se5 Rb1 94.92(3) . 4_466 ?
Er1 Se6 Rb1 123.408(15) 3_556 1_455 ?
P2 Se6 Er1 88.98(3) . 3_556 ?
P2 Se6 Rb1 99.59(3) . 1_455 ?
Er1 Se2 Er1 103.905(12) . 3_656 ?
P1 Se2 Er1 86.87(3) . . ?
P1 Se2 Er1 111.45(3) . 3_656 ?
Er1 Se3 Rb1 158.316(15) . 1_455 ?
Er1 Se3 Rb1 113.692(15) . 4_456 ?
Rb1 Se3 Rb1 83.109(12) 4_456 1_455 ?
P1 Se3 Er1 86.07(3) . . ?
P1 Se3 Rb1 81.82(3) . 1_455 ?
P1 Se3 Rb1 84.71(3) . 4_456 ?
Rb1 Se1 Rb1 80.783(14) . 4_456 ?
Rb1 Se1 Rb1 169.589(18) 4_466 4_456 ?
Rb1 Se1 Rb1 154.22(2) . 1_455 ?
Rb1 Se1 Rb1 80.235(14) 1_455 4_456 ?
Rb1 Se1 Rb1 98.173(16) . 4_466 ?
Rb1 Se1 Rb1 97.356(16) 1_455 4_466 ?
P1 Se1 Rb1 106.94(3) . . ?
P1 Se1 Rb1 113.30(3) . 4_466 ?
P1 Se1 Rb1 76.74(3) . 4_456 ?
P1 Se1 Rb1 85.43(3) . 1_455 ?
Se5 Rb1 Se1 101.672(13) 4_566 4_556 ?
Se5 Rb1 Rb1 108.408(15) 4_566 4_456 ?
Se5 Rb1 Rb1 100.336(15) 4_566 4_556 ?
Se5 Rb1 P1 123.841(19) 4_566 1_655 ?
Se5 Rb1 P1 71.223(16) 4_566 4_556 ?
Se6 Rb1 Se5 125.578(16) 1_655 4_566 ?
Se6 Rb1 Se1 131.859(15) 1_655 4_556 ?
Se6 Rb1 Rb1 109.724(14) 1_655 4_556 ?
Se6 Rb1 Rb1 115.096(16) 1_655 4_456 ?
Se6 Rb1 P1 163.19(2) 1_655 4_556 ?
Se6 Rb1 P1 57.133(15) 1_655 1_655 ?
Se3 Rb1 Se5 59.221(11) 4_556 4_566 ?
Se3 Rb1 Se5 145.941(17) 1_655 4_566 ?
Se3 Rb1 Se6 151.716(18) 4_556 1_655 ?
Se3 Rb1 Se6 69.353(12) 1_655 1_655 ?
Se3 Rb1 Se3 124.359(15) 4_556 1_655 ?
Se3 Rb1 Se1 59.364(11) 4_556 4_556 ?
Se3 Rb1 Se1 65.781(11) 1_655 4_556 ?
Se3 Rb1 Se1 112.610(15) 4_556 4_566 ?
Se3 Rb1 Rb1 47.509(11) 1_655 4_556 ?
Se3 Rb1 Rb1 49.382(10) 4_556 4_456 ?
Se3 Rb1 Rb1 95.225(17) 4_556 4_556 ?
Se3 Rb1 Rb1 86.179(17) 1_655 4_456 ?
Se3 Rb1 P1 96.418(18) 1_655 4_556 ?
Se3 Rb1 P1 148.22(2) 4_556 1_655 ?
Se3 Rb1 P1 32.919(14) 4_556 4_556 ?
Se3 Rb1 P1 32.799(15) 1_655 1_655 ?
Se1 Rb1 Se5 101.942(14) . 4_566 ?
Se1 Rb1 Se5 91.091(14) 1_655 4_566 ?
Se1 Rb1 Se5 67.924(12) 4_566 4_566 ?
Se1 Rb1 Se6 58.444(11) 4_566 1_655 ?
Se1 Rb1 Se6 80.572(13) . 1_655 ?
Se1 Rb1 Se6 73.773(12) 1_655 1_655 ?
Se1 Rb1 Se3 122.944(15) 4_566 1_655 ?
Se1 Rb1 Se3 133.902(17) 1_655 4_556 ?
Se1 Rb1 Se3 71.413(13) . 4_556 ?
Se1 Rb1 Se3 111.201(16) . 1_655 ?
Se1 Rb1 Se3 61.962(11) 1_655 1_655 ?
Se1 Rb1 Se1 154.22(2) . 1_655 ?
Se1 Rb1 Se1 81.928(14) 1_655 4_566 ?
Se1 Rb1 Se1 99.887(16) . 4_556 ?
Se1 Rb1 Se1 169.590(18) 4_566 4_556 ?
Se1 Rb1 Se1 99.095(16) 1_655 4_556 ?
Se1 Rb1 Se1 82.543(14) . 4_566 ?
Se1 Rb1 Rb1 46.506(13) 4_556 4_456 ?
Se1 Rb1 Rb1 45.836(13) 4_556 4_556 ?
Se1 Rb1 Rb1 142.401(19) 1_655 4_456 ?
Se1 Rb1 Rb1 53.259(8) 1_655 4_556 ?
Se1 Rb1 Rb1 134.869(14) 4_566 4_456 ?
Se1 Rb1 Rb1 53.382(8) . 4_456 ?
Se1 Rb1 Rb1 134.142(14) 4_566 4_556 ?
Se1 Rb1 Rb1 142.474(19) . 4_556 ?
Se1 Rb1 P1 90.945(17) 4_556 1_655 ?
Se1 Rb1 P1 138.077(19) 4_566 4_556 ?
Se1 Rb1 P1 95.266(18) 4_566 1_655 ?
Se1 Rb1 P1 32.753(14) 1_655 1_655 ?
Se1 Rb1 P1 97.177(18) . 4_556 ?
Se1 Rb1 P1 129.652(19) . 1_655 ?
Se1 Rb1 P1 108.120(19) 1_655 4_556 ?
Se1 Rb1 P1 31.791(14) 4_556 4_556 ?
Rb1 Rb1 Rb1 90.957(17) 4_556 4_456 ?
P1 Rb1 Rb1 53.247(14) 1_655 4_556 ?
P1 Rb1 Rb1 62.410(18) 4_556 4_556 ?
P1 Rb1 Rb1 53.038(16) 4_556 4_456 ?
P1 Rb1 Rb1 118.98(2) 1_655 4_456 ?
P1 Rb1 P1 115.31(2) 1_655 4_556 ?
Se2 P1 Rb1 165.89(4) . 1_455 ?
Se2 P1 Rb1 92.86(3) . 4_456 ?
Se2 P1 P2 101.71(4) . . ?
Se3 P1 Se2 104.86(4) . . ?
Se3 P1 Rb1 62.38(2) . 4_456 ?
Se3 P1 Rb1 65.39(2) . 1_455 ?
Se3 P1 P2 103.18(4) . . ?
Se1 P1 Se2 118.63(4) . . ?
Se1 P1 Se3 116.81(4) . . ?
Se1 P1 Rb1 61.82(3) . 1_455 ?
Se1 P1 Rb1 71.47(3) . 4_456 ?
Se1 P1 P2 109.59(5) . . ?
Rb1 P1 Rb1 73.714(18) 1_455 4_456 ?
P2 P1 Rb1 162.00(4) . 4_456 ?
P2 P1 Rb1 90.77(3) . 1_455 ?
Se4 P2 P1 103.71(4) . . ?
Se5 P2 Se4 112.70(4) . . ?
Se5 P2 P1 103.29(4) . . ?
Se6 P2 Se4 107.34(4) . . ?
Se6 P2 Se5 116.62(4) . . ?
Se6 P2 P1 112.48(4) . . ?

loop_
_geom_bond_atom_site_label_1
_geom_bond_atom_site_label_2
_geom_bond_distance
_geom_bond_site_symmetry_2
_geom_bond_publ_flag
Er1 Se4 2.9276(4) . ?
Er1 Se4 2.9412(4) 3_546 ?
Er1 Se5 3.0303(4) 1_545 ?
Er1 Se5 2.9784(4) 3_646 ?
Er1 Se6 3.0354(4) 3_546 ?
Er1 Se2 2.9557(4) . ?
Er1 Se2 3.0560(4) 3_646 ?
Er1 Se3 3.0308(4) . ?
Se4 P2 2.2174(9) . ?
Se5 Rb1 3.7690(6) 4_466 ?
Se5 P2 2.2101(10) . ?
Se6 Rb1 3.6655(6) 1_455 ?
Se6 P2 2.1610(9) . ?
Se2 P1 2.2202(10) . ?
Se3 Rb1 3.5192(6) 4_456 ?
Se3 Rb1 3.6227(6) 1_455 ?
Se3 P1 2.1585(10) . ?
Se1 Rb1 3.4878(7) 1_455 ?
Se1 Rb1 3.4433(7) . ?
Se1 Rb1 3.8527(7) 4_456 ?
Se1 Rb1 3.5877(6) 4_466 ?
Se1 P1 2.1407(9) . ?
Rb1 Rb1 4.7381(7) 4_556 ?
Rb1 Rb1 4.7381(7) 4_456 ?
Rb1 P1 3.9442(10) 1_655 ?
Rb1 P1 3.9550(10) 4_556 ?
P1 P2 2.2255(12) . ?

loop_
_twin_individual_id
_twin_individual_mass_fraction_refined
1 0.976(10)
2 0.024(10)
